data_7010128
loop_
_publ_author_name
'Bellamy, Dena'
'Christofides, Aristides'
'Connelly, Neil G.'
'Lewis, Gareth R.'
'Orpen, A. Guy'
'Thornton, Peter'

_publ_section_title
;
 Structure dependence on redox state and charge in
 [Fe4(\m3-S4)(\h-C5H5)4]m[M(mnt)2]n (M&#x2005;=&#x2005;Ni or Pt, m,
 n&#x2005;=&#x2005;1 or 2)
;
_journal_issue 22
_journal_name_full 'Journal of the Chemical Society, Dalton Transactions'
_journal_page_first 4038
_journal_paper_doi 10.1039/b006262f
_journal_year 2000
_chemical_formula_sum 'C48 H40 Fe8 N4 Pt S12'
_chemical_formula_weight 1699.68
_chemical_name_systematic
; 
 ? 
;
_space_group_IT_number 14
_symmetry_cell_setting monoclinic
_symmetry_space_group_name_Hall '-P 2ybc'
_symmetry_space_group_name_H-M 'P 1 21/c 1'
_atom_sites_solution_hydrogens geom
_atom_sites_solution_primary direct
_atom_sites_solution_secondary difmap
_audit_creation_method SHELXL
_cell_angle_alpha 90.00
_cell_angle_beta 100.977(15)
_cell_angle_gamma 90.00
_cell_formula_units_Z 2
_cell_length_a 10.5944(10)
_cell_length_b 16.3005(15)
_cell_length_c 15.6650(15)
_cell_measurement_reflns_used 156
_cell_measurement_temperature 173(2)
_cell_measurement_theta_max 25.01
_cell_measurement_theta_min 2.10
_cell_volume 2655.8(5)
_computing_cell_refinement 'local programs'
_computing_data_collection 'Siemens SMART'
_computing_data_reduction 'Siemens SAINT'
_computing_structure_refinement 'SHELXL-93 (Sheldrick, 1993)'
_computing_structure_solution 'SHELXS-86 (Sheldrick, 1990)'
_diffrn_ambient_temperature 173(2)
_diffrn_measurement_device 'Siemens SMART CCD diffractometer'
_diffrn_measurement_method '\w rotation with narrow frames'
_diffrn_radiation_monochromator graphite
_diffrn_radiation_source 'fine-focus sealed tube'
_diffrn_radiation_type MoK\a
_diffrn_radiation_wavelength 0.71073
_diffrn_reflns_av_R_equivalents 0.0473
_diffrn_reflns_av_sigmaI/netI 0.0348
_diffrn_reflns_limit_h_max 9
_diffrn_reflns_limit_h_min -12
_diffrn_reflns_limit_k_max 17
_diffrn_reflns_limit_k_min -19
_diffrn_reflns_limit_l_max 15
_diffrn_reflns_limit_l_min -18
_diffrn_reflns_number 12487
_diffrn_reflns_theta_max 25.02
_diffrn_reflns_theta_min 2.32
_exptl_absorpt_coefficient_mu 5.253
_exptl_absorpt_correction_T_max 0.925
_exptl_absorpt_correction_T_min 0.788
_exptl_absorpt_correction_type empirical
_exptl_crystal_colour black
_exptl_crystal_density_diffrn 2.125
_exptl_crystal_density_meas ?
_exptl_crystal_description diamonds
_exptl_crystal_F_000 1668
_exptl_crystal_size_max 0.17
_exptl_crystal_size_mid 0.16
_exptl_crystal_size_min 0.04
_refine_diff_density_max 0.686
_refine_diff_density_min -1.709
_refine_diff_density_rms 0.102
_refine_ls_extinction_method none
_refine_ls_goodness_of_fit_all 1.116
_refine_ls_goodness_of_fit_obs 1.107
_refine_ls_hydrogen_treatment noref
_refine_ls_matrix_type full
_refine_ls_number_parameters 331
_refine_ls_number_reflns 4654
_refine_ls_number_restraints 0
_refine_ls_restrained_S_all 1.120
_refine_ls_restrained_S_obs 1.107
_refine_ls_R_factor_all 0.0251
_refine_ls_R_factor_obs 0.0232
_refine_ls_shift/esd_max 0.001
_refine_ls_shift/esd_mean 0.000
_refine_ls_structure_factor_coef Fsqd
_refine_ls_weighting_details 'w=1/[\s^2^(Fo^2^)+(0.0200P)^2^+4.0000P] where P=(Fo^2^+2Fc^2^)/3'
_refine_ls_weighting_scheme calc
_refine_ls_wR_factor_all 0.0595
_refine_ls_wR_factor_obs 0.0573
_reflns_number_observed 4430
_reflns_number_total 4657
_reflns_observed_criterion >2sigma(I)
_cod_data_source_file b006262f.txt
_cod_data_source_block 6
_cod_depositor_comments
;
The following automatic conversions were performed:

'_refine_ls_weighting_scheme' value 'calc
w=1/[\s^2^(Fo^2^)+(0.0200P)^2^+4.0000P] where P=(Fo^2^+2Fc^2^)/3' was
changed to 'calc'. New tag '_refine_ls_weighting_details' was
created. The value of the new tag was set to
'w=1/[\s^2^(Fo^2^)+(0.0200P)^2^+4.0000P] where P=(Fo^2^+2Fc^2^)/3'.

Automatic conversion script
Id: cif_fix_values 3143 2015-03-26 13:38:13Z robertas 
;
_cod_original_cell_volume 2655.8(6)
_cod_original_sg_symbol_H-M P2(1)/c
_cod_original_formula_sum 'C48 H40 Fe8N4 Pt1 S12'
_cod_database_code 7010128

loop_
_symmetry_equiv_pos_as_xyz
'x, y, z'
'-x, y+1/2, -z+1/2'
'-x, -y, -z'
'x, -y-1/2, z-1/2'

loop_
_atom_site_aniso_label
_atom_site_aniso_U_11
_atom_site_aniso_U_22
_atom_site_aniso_U_33
_atom_site_aniso_U_23
_atom_site_aniso_U_13
_atom_site_aniso_U_12
Pt1 0.01809(10) 0.02095(11) 0.02738(11) 0.00332(7) 0.00736(7) 0.00392(6)
Fe1 0.0135(2) 0.0140(2) 0.0199(2) -0.0006(2) 0.0034(2) 0.0028(2)
Fe2 0.0149(2) 0.0151(2) 0.0205(2) -0.0034(2) 0.0051(2) -0.0013(2)
Fe3 0.0146(2) 0.0126(2) 0.0183(2) 0.0005(2) 0.0053(2) -0.0017(2)
Fe4 0.0140(2) 0.0130(2) 0.0194(2) 0.0030(2) 0.0056(2) 0.0017(2)
S1 0.0262(4) 0.0259(5) 0.0276(4) 0.0050(3) 0.0063(3) 0.0022(3)
S2 0.0310(4) 0.0269(5) 0.0286(4) 0.0054(3) 0.0046(3) -0.0022(4)
S3 0.0190(4) 0.0180(4) 0.0174(3) 0.0005(3) 0.0021(3) 0.0014(3)
S4 0.0154(3) 0.0142(4) 0.0211(3) -0.0002(3) 0.0074(3) 0.0005(3)
S5 0.0151(3) 0.0152(4) 0.0168(3) 0.0000(3) 0.0037(3) 0.0006(3)
S6 0.0141(3) 0.0161(4) 0.0239(4) -0.0010(3) 0.0067(3) 0.0002(3)
N1 0.038(2) 0.047(2) 0.041(2) -0.008(2) 0.0089(15) -0.008(2)
N2 0.036(2) 0.031(2) 0.040(2) 0.0037(14) 0.0054(14) -0.0025(14)
C1 0.017(2) 0.024(2) 0.034(2) -0.0001(14) 0.0092(13) 0.0030(13)
C2 0.019(2) 0.032(2) 0.037(2) 0.005(2) 0.0114(15) 0.0045(14)
C3 0.021(2) 0.025(2) 0.032(2) 0.0025(14) 0.0083(14) 0.0041(13)
C4 0.021(2) 0.029(2) 0.033(2) 0.0005(15) 0.0033(14) 0.0037(14)
C5 0.059(3) 0.049(3) 0.048(2) 0.028(2) 0.033(2) 0.044(2)
C6 0.028(2) 0.013(2) 0.196(8) -0.018(3) 0.039(4) 0.002(2)
C7 0.035(2) 0.054(3) 0.076(3) -0.041(3) -0.010(2) 0.024(2)
C8 0.041(2) 0.045(3) 0.034(2) 0.007(2) 0.018(2) 0.030(2)
C9 0.016(2) 0.028(2) 0.046(2) -0.008(2) 0.0035(14) 0.0087(14)
C10 0.025(2) 0.041(2) 0.047(2) -0.027(2) -0.004(2) -0.001(2)
C11 0.045(2) 0.032(2) 0.025(2) -0.0114(15) 0.006(2) -0.011(2)
C12 0.025(2) 0.040(2) 0.058(3) -0.034(2) 0.002(2) -0.001(2)
C13 0.098(4) 0.015(2) 0.043(2) -0.007(2) -0.018(2) -0.003(2)
C14 0.062(3) 0.044(3) 0.049(2) -0.028(2) 0.029(2) -0.037(2)
C15 0.032(2) 0.032(2) 0.033(2) -0.0067(15) 0.0108(15) -0.020(2)
C16 0.031(2) 0.017(2) 0.071(3) -0.005(2) 0.027(2) -0.0108(14)
C17 0.026(2) 0.035(2) 0.051(2) 0.028(2) 0.005(2) -0.012(2)
C18 0.028(2) 0.034(2) 0.029(2) -0.0052(14) 0.0166(14) -0.018(2)
C19 0.0134(15) 0.025(2) 0.039(2) 0.0010(14) 0.0059(13) -0.0074(13)
C20 0.056(2) 0.014(2) 0.033(2) 0.0088(14) 0.007(2) -0.003(2)
C21 0.034(2) 0.029(2) 0.028(2) 0.0144(14) 0.0101(15) 0.005(2)
C22 0.045(2) 0.027(2) 0.025(2) 0.0100(14) -0.006(2) 0.002(2)
C23 0.025(2) 0.047(3) 0.054(2) 0.033(2) -0.002(2) 0.006(2)
C24 0.058(3) 0.036(2) 0.043(2) 0.024(2) 0.025(2) 0.036(2)

loop_
_atom_site_label
_atom_site_type_symbol
_atom_site_fract_x
_atom_site_fract_y
_atom_site_fract_z
_atom_site_U_iso_or_equiv
_atom_site_thermal_displace_type
_atom_site_occupancy
_atom_site_calc_flag
_atom_site_refinement_flags
_atom_site_disorder_group
Pt1 Pt -0.5000 0.0000 0.0000 0.02174(7) Uani 1 d S .
Fe1 Fe -0.08447(4) -0.38559(3) -0.16662(3) 0.01577(10) Uani 1 d . .
Fe2 Fe -0.13278(4) -0.21171(3) -0.06003(3) 0.01660(10) Uani 1 d . .
Fe3 Fe -0.31628(4) -0.37385(3) -0.12448(3) 0.01486(10) Uani 1 d . .
Fe4 Fe -0.26830(4) -0.22137(3) -0.21991(3) 0.01512(10) Uani 1 d . .
S1 S -0.37429(8) 0.04465(5) 0.12693(5) 0.0264(2) Uani 1 d . .
S2 S -0.44980(9) 0.11694(6) -0.06825(6) 0.0290(2) Uani 1 d . .
S3 S -0.12564(7) -0.34884(5) -0.03962(5) 0.0183(2) Uani 1 d . .
S4 S -0.33756(7) -0.24017(5) -0.09834(5) 0.0164(2) Uani 1 d . .
S5 S -0.26616(7) -0.35508(5) -0.25222(4) 0.01561(15) Uani 1 d . .
S6 S -0.06034(7) -0.24869(5) -0.17672(5) 0.0176(2) Uani 1 d . .
N1 N -0.2411(3) 0.2347(2) 0.2324(2) 0.0419(8) Uani 1 d . .
N2 N -0.2928(3) 0.3180(2) -0.0209(2) 0.0360(7) Uani 1 d . .
C1 C -0.3372(3) 0.1441(2) 0.1010(2) 0.0242(7) Uani 1 d . .
C2 C -0.2807(3) 0.1952(2) 0.1732(2) 0.0286(8) Uani 1 d . .
C3 C -0.3647(3) 0.1734(2) 0.0180(2) 0.0254(7) Uani 1 d . .
C4 C -0.3245(3) 0.2541(2) -0.0025(2) 0.0279(7) Uani 1 d . .
C5 C 0.0444(5) -0.4791(3) -0.1125(3) 0.0492(13) Uani 1 d . .
H14A H 0.0641(5) -0.4962(3) -0.0515(3) 0.059 Uiso 1 calc R .
C6 C -0.0494(5) -0.5143(3) -0.1801(6) 0.077(2) Uani 1 d . .
H17A H -0.1086(5) -0.5591(3) -0.1737(6) 0.092 Uiso 1 calc R .
C7 C -0.0404(4) -0.4741(3) -0.2562(4) 0.0578(15) Uani 1 d . .
H13A H -0.0925(4) -0.4857(3) -0.3136(4) 0.069 Uiso 1 calc R .
C8 C 0.0535(4) -0.4179(3) -0.2393(2) 0.0385(10) Uani 1 d . .
H16A H 0.0815(4) -0.3830(3) -0.2830(2) 0.046 Uiso 1 calc R .
C9 C 0.1084(3) -0.4189(2) -0.1520(2) 0.0305(8) Uani 1 d . .
H15A H 0.1825(3) -0.3864(2) -0.1236(2) 0.037 Uiso 1 calc R .
C10 C 0.0239(4) -0.1779(3) 0.0350(3) 0.0390(10) Uani 1 d . .
H23A H 0.1014(4) -0.2107(3) 0.0549(3) 0.047 Uiso 1 calc R .
C11 C -0.0861(4) -0.1779(2) 0.0710(2) 0.0344(9) Uani 1 d . .
H24A H -0.0999(4) -0.2117(2) 0.1202(2) 0.041 Uiso 1 calc R .
C12 C -0.1712(4) -0.1201(3) 0.0283(3) 0.0418(10) Uani 1 d . .
H5A H -0.2556(4) -0.1065(3) 0.0412(3) 0.050 Uiso 1 calc R .
C13 C -0.1125(6) -0.0822(3) -0.0356(3) 0.0562(14) Uani 1 d . .
H7A H -0.1490(6) -0.0381(3) -0.0752(3) 0.067 Uiso 1 calc R .
C14 C 0.0080(5) -0.1185(3) -0.0304(3) 0.0492(12) Uani 1 d . .
H6A H 0.0717(5) -0.1038(3) -0.0657(3) 0.059 Uiso 1 calc R .
C15 C -0.4696(3) -0.4518(2) -0.1860(2) 0.0314(8) Uani 1 d . .
H25A H -0.4999(3) -0.4577(2) -0.2489(2) 0.038 Uiso 1 calc R .
C16 C -0.3766(4) -0.5007(2) -0.1341(3) 0.0375(10) Uani 1 d . .
H4A H -0.3297(4) -0.5463(2) -0.1544(3) 0.045 Uiso 1 calc R .
C17 C -0.3635(4) -0.4737(3) -0.0474(3) 0.0378(9) Uani 1 d . .
H3A H -0.3072(4) -0.4977(3) 0.0033(3) 0.045 Uiso 1 calc R .
C18 C -0.4485(3) -0.4078(2) -0.0463(2) 0.0291(8) Uani 1 d . .
H2A H -0.4635(3) -0.3787(2) 0.0056(2) 0.035 Uiso 1 calc R .
C19 C -0.5150(3) -0.3946(2) -0.1322(2) 0.0255(7) Uani 1 d . .
H1A H -0.5839(3) -0.3546(2) -0.1505(2) 0.031 Uiso 1 calc R .
C20 C -0.2622(4) -0.0965(2) -0.2613(2) 0.0346(9) Uani 1 d . .
H8A H -0.2038(4) -0.0537(2) -0.2330(2) 0.042 Uiso 1 calc R .
C21 C -0.2411(4) -0.1485(2) -0.3287(2) 0.0296(8) Uani 1 d . .
H9A H -0.1643(4) -0.1487(2) -0.3551(2) 0.035 Uiso 1 calc R .
C22 C -0.3487(4) -0.1993(2) -0.3528(2) 0.0339(8) Uani 1 d . .
H10A H -0.3603(4) -0.2403(2) -0.3994(2) 0.041 Uiso 1 calc R .
C23 C -0.4381(4) -0.1800(3) -0.3007(3) 0.0432(11) Uani 1 d . .
H12A H -0.5240(4) -0.2038(3) -0.3052(3) 0.052 Uiso 1 calc R .
C24 C -0.3837(4) -0.1157(3) -0.2432(3) 0.0436(11) Uani 1 d . .
H11A H -0.4259(4) -0.0879(3) -0.2008(3) 0.052 Uiso 1 calc R .

loop_
_atom_type_symbol
_atom_type_description
_atom_type_scat_dispersion_real
_atom_type_scat_dispersion_imag
_atom_type_scat_source
C C 0.0033 0.0016 'International Tables Vol C Tables 4.2.6.8 and 6.1.1.4'
H H 0.0000 0.0000 'International Tables Vol C Tables 4.2.6.8 and 6.1.1.4'
N N 0.0061 0.0033 'International Tables Vol C Tables 4.2.6.8 and 6.1.1.4'
S S 0.1246 0.1234 'International Tables Vol C Tables 4.2.6.8 and 6.1.1.4'
Fe Fe 0.3463 0.8444 'International Tables Vol C Tables 4.2.6.8 and 6.1.1.4'
Pt Pt -1.7033 8.3905 'International Tables Vol C Tables 4.2.6.8 and 6.1.1.4'

loop_
_geom_angle_atom_site_label_1
_geom_angle_atom_site_label_2
_geom_angle_atom_site_label_3
_geom_angle
_geom_angle_site_symmetry_1
_geom_angle_site_symmetry_3
_geom_angle_publ_flag
S1 Pt1 S1 180.0 . 3_455 ?
S1 Pt1 S2 89.57(3) . . ?
S1 Pt1 S2 90.43(3) 3_455 . ?
S1 Pt1 S2 90.43(3) . 3_455 ?
S1 Pt1 S2 89.57(3) 3_455 3_455 ?
S2 Pt1 S2 180.0 . 3_455 ?
C8 Fe1 C9 38.70(14) . . ?
C8 Fe1 C5 64.51(15) . . ?
C9 Fe1 C5 39.0(2) . . ?
C8 Fe1 C7 37.1(2) . . ?
C9 Fe1 C7 64.0(2) . . ?
C5 Fe1 C7 64.4(2) . . ?
C8 Fe1 C6 63.1(2) . . ?
C9 Fe1 C6 64.7(2) . . ?
C5 Fe1 C6 39.1(2) . . ?
C7 Fe1 C6 37.7(2) . . ?
C8 Fe1 S5 110.49(11) . . ?
C9 Fe1 S5 149.11(11) . . ?
C5 Fe1 S5 146.8(2) . . ?
C7 Fe1 S5 91.61(12) . . ?
C6 Fe1 S5 108.1(2) . . ?
C8 Fe1 S3 147.51(12) . . ?
C9 Fe1 S3 109.29(10) . . ?
C5 Fe1 S3 93.33(12) . . ?
C7 Fe1 S3 152.7(2) . . ?
C6 Fe1 S3 115.0(2) . . ?
S5 Fe1 S3 100.95(3) . . ?
C8 Fe1 S6 96.40(13) . . ?
C9 Fe1 S6 98.28(11) . . ?
C5 Fe1 S6 132.0(2) . . ?
C7 Fe1 S6 125.7(2) . . ?
C6 Fe1 S6 159.3(2) . . ?
S5 Fe1 S6 80.21(3) . . ?
S3 Fe1 S6 80.71(3) . . ?
C8 Fe1 Fe3 158.02(12) . . ?
C9 Fe1 Fe3 156.99(11) . . ?
C5 Fe1 Fe3 120.48(12) . . ?
C7 Fe1 Fe3 122.70(14) . . ?
C6 Fe1 Fe3 106.18(13) . . ?
S5 Fe1 Fe3 52.44(2) . . ?
S3 Fe1 Fe3 53.58(2) . . ?
S6 Fe1 Fe3 93.92(2) . . ?
C10 Fe2 C11 38.8(2) . . ?
C10 Fe2 C14 38.8(2) . . ?
C11 Fe2 C14 64.6(2) . . ?
C10 Fe2 C12 64.80(15) . . ?
C11 Fe2 C12 38.3(2) . . ?
C14 Fe2 C12 64.4(2) . . ?
C10 Fe2 C13 64.8(2) . . ?
C11 Fe2 C13 64.5(2) . . ?
C14 Fe2 C13 38.2(2) . . ?
C12 Fe2 C13 38.7(2) . . ?
C10 Fe2 S4 150.02(12) . . ?
C11 Fe2 S4 111.21(11) . . ?
C14 Fe2 S4 146.4(2) . . ?
C12 Fe2 S4 91.43(10) . . ?
C13 Fe2 S4 108.5(2) . . ?
C10 Fe2 S6 108.08(11) . . ?
C11 Fe2 S6 146.51(11) . . ?
C14 Fe2 S6 92.05(12) . . ?
C12 Fe2 S6 150.92(13) . . ?
C13 Fe2 S6 112.25(15) . . ?
S4 Fe2 S6 101.47(3) . . ?
C10 Fe2 S3 99.22(13) . . ?
C11 Fe2 S3 97.27(11) . . ?
C14 Fe2 S3 132.5(2) . . ?
C12 Fe2 S3 127.51(14) . . ?
C13 Fe2 S3 161.47(12) . . ?
S4 Fe2 S3 80.42(3) . . ?
S6 Fe2 S3 80.71(3) . . ?
C10 Fe2 Fe4 155.30(13) . . ?
C11 Fe2 Fe4 158.38(12) . . ?
C14 Fe2 Fe4 118.88(13) . . ?
C12 Fe2 Fe4 121.42(12) . . ?
C13 Fe2 Fe4 104.18(11) . . ?
S4 Fe2 Fe4 52.86(2) . . ?
S6 Fe2 Fe4 53.72(2) . . ?
S3 Fe2 Fe4 94.16(2) . . ?
C18 Fe3 C19 39.13(14) . . ?
C18 Fe3 C17 38.6(2) . . ?
C19 Fe3 C17 64.75(14) . . ?
C18 Fe3 C15 64.76(13) . . ?
C19 Fe3 C15 38.45(14) . . ?
C17 Fe3 C15 64.19(15) . . ?
C18 Fe3 C16 64.38(15) . . ?
C19 Fe3 C16 64.19(15) . . ?
C17 Fe3 C16 38.2(2) . . ?
C15 Fe3 C16 38.0(2) . . ?
C18 Fe3 S5 150.96(10) . . ?
C19 Fe3 S5 112.50(10) . . ?
C17 Fe3 S5 138.21(13) . . ?
C15 Fe3 S5 88.08(10) . . ?
C16 Fe3 S5 100.97(12) . . ?
C18 Fe3 S3 109.19(10) . . ?
C19 Fe3 S3 147.30(10) . . ?
C17 Fe3 S3 94.88(10) . . ?
C15 Fe3 S3 153.99(11) . . ?
C16 Fe3 S3 115.97(13) . . ?
S5 Fe3 S3 99.75(3) . . ?
C18 Fe3 S4 92.78(11) . . ?
C19 Fe3 S4 91.86(10) . . ?
C17 Fe3 S4 126.48(13) . . ?
C15 Fe3 S4 124.47(11) . . ?
C16 Fe3 S4 154.99(11) . . ?
S5 Fe3 S4 94.69(3) . . ?
S3 Fe3 S4 79.89(3) . . ?
C18 Fe3 Fe1 150.66(11) . . ?
C19 Fe3 Fe1 158.15(10) . . ?
C17 Fe3 Fe1 114.20(11) . . ?
C15 Fe3 Fe1 120.08(10) . . ?
C16 Fe3 Fe1 100.84(11) . . ?
S5 Fe3 Fe1 52.31(2) . . ?
S3 Fe3 Fe1 52.40(2) . . ?
S4 Fe3 Fe1 104.17(3) . . ?
C24 Fe4 C23 39.7(2) . . ?
C24 Fe4 C22 65.2(2) . . ?
C23 Fe4 C22 38.6(2) . . ?
C24 Fe4 C21 64.53(14) . . ?
C23 Fe4 C21 64.70(15) . . ?
C22 Fe4 C21 38.35(15) . . ?
C24 Fe4 C20 38.7(2) . . ?
C23 Fe4 C20 65.4(2) . . ?
C22 Fe4 C20 64.66(15) . . ?
C21 Fe4 C20 38.33(14) . . ?
C24 Fe4 S4 89.17(11) . . ?
C23 Fe4 S4 100.29(12) . . ?
C22 Fe4 S4 137.57(11) . . ?
C21 Fe4 S4 152.68(10) . . ?
C20 Fe4 S4 115.52(11) . . ?
C24 Fe4 S6 136.60(14) . . ?
C23 Fe4 S6 158.68(11) . . ?
C22 Fe4 S6 121.41(11) . . ?
C21 Fe4 S6 94.43(10) . . ?
C20 Fe4 S6 101.37(12) . . ?
S4 Fe4 S6 100.61(3) . . ?
C24 Fe4 S5 142.04(14) . . ?
C23 Fe4 S5 102.75(14) . . ?
C22 Fe4 S5 87.86(11) . . ?
C21 Fe4 S5 110.56(11) . . ?
C20 Fe4 S5 148.77(10) . . ?
S4 Fe4 S5 94.59(3) . . ?
S6 Fe4 S5 79.73(3) . . ?
C24 Fe4 Fe2 107.97(13) . . ?
C23 Fe4 Fe2 143.01(14) . . ?
C22 Fe4 Fe2 164.20(11) . . ?
C21 Fe4 Fe2 126.14(10) . . ?
C20 Fe4 Fe2 100.82(10) . . ?
S4 Fe4 Fe2 52.82(2) . . ?
S6 Fe4 Fe2 52.82(2) . . ?
S5 Fe4 Fe2 104.19(2) . . ?
C1 S1 Pt1 102.37(12) . . ?
C3 S2 Pt1 102.08(12) . . ?
Fe1 S3 Fe3 74.02(3) . . ?
Fe1 S3 Fe2 98.55(3) . . ?
Fe3 S3 Fe2 95.41(3) . . ?
Fe2 S4 Fe4 74.32(3) . . ?
Fe2 S4 Fe3 97.33(3) . . ?
Fe4 S4 Fe3 85.12(3) . . ?
Fe1 S5 Fe3 75.25(3) . . ?
Fe1 S5 Fe4 97.39(3) . . ?
Fe3 S5 Fe4 85.10(3) . . ?
Fe2 S6 Fe4 73.46(3) . . ?
Fe2 S6 Fe1 98.68(3) . . ?
Fe4 S6 Fe1 95.77(3) . . ?
C3 C1 C2 121.9(3) . . ?
C3 C1 S1 122.2(3) . . ?
C2 C1 S1 115.9(3) . . ?
N1 C2 C1 176.4(4) . . ?
C1 C3 C4 120.9(3) . . ?
C1 C3 S2 122.8(3) . . ?
C4 C3 S2 116.3(2) . . ?
N2 C4 C3 178.3(4) . . ?
C9 C5 C6 106.4(4) . . ?
C9 C5 Fe1 69.4(2) . . ?
C6 C5 Fe1 71.7(2) . . ?
C7 C6 C5 107.3(4) . . ?
C7 C6 Fe1 70.3(3) . . ?
C5 C6 Fe1 69.1(2) . . ?
C8 C7 C6 109.0(4) . . ?
C8 C7 Fe1 69.8(2) . . ?
C6 C7 Fe1 72.0(3) . . ?
C7 C8 C9 110.2(4) . . ?
C7 C8 Fe1 73.1(3) . . ?
C9 C8 Fe1 70.7(2) . . ?
C8 C9 C5 107.2(4) . . ?
C8 C9 Fe1 70.6(2) . . ?
C5 C9 Fe1 71.6(2) . . ?
C11 C10 C14 107.8(4) . . ?
C11 C10 Fe2 70.9(2) . . ?
C14 C10 Fe2 72.0(2) . . ?
C12 C11 C10 108.8(4) . . ?
C12 C11 Fe2 72.2(2) . . ?
C10 C11 Fe2 70.2(2) . . ?
C11 C12 C13 107.8(4) . . ?
C11 C12 Fe2 69.4(2) . . ?
C13 C12 Fe2 71.5(2) . . ?
C14 C13 C12 107.1(4) . . ?
C14 C13 Fe2 69.7(2) . . ?
C12 C13 Fe2 69.8(2) . . ?
C13 C14 C10 108.5(4) . . ?
C13 C14 Fe2 72.1(2) . . ?
C10 C14 Fe2 69.2(2) . . ?
C19 C15 C16 108.2(3) . . ?
C19 C15 Fe3 69.7(2) . . ?
C16 C15 Fe3 71.7(2) . . ?
C15 C16 C17 108.1(3) . . ?
C15 C16 Fe3 70.2(2) . . ?
C17 C16 Fe3 70.1(2) . . ?
C18 C17 C16 107.8(3) . . ?
C18 C17 Fe3 69.2(2) . . ?
C16 C17 Fe3 71.7(2) . . ?
C17 C18 C19 108.1(3) . . ?
C17 C18 Fe3 72.2(2) . . ?
C19 C18 Fe3 70.8(2) . . ?
C15 C19 C18 107.8(3) . . ?
C15 C19 Fe3 71.9(2) . . ?
C18 C19 Fe3 70.0(2) . . ?
C24 C20 C21 107.4(4) . . ?
C24 C20 Fe4 69.2(2) . . ?
C21 C20 Fe4 70.8(2) . . ?
C22 C21 C20 108.7(3) . . ?
C22 C21 Fe4 70.2(2) . . ?
C20 C21 Fe4 70.8(2) . . ?
C23 C22 C21 108.4(4) . . ?
C23 C22 Fe4 69.9(2) . . ?
C21 C22 Fe4 71.5(2) . . ?
C22 C23 C24 107.3(4) . . ?
C22 C23 Fe4 71.5(2) . . ?
C24 C23 Fe4 70.1(2) . . ?
C20 C24 C23 108.1(3) . . ?
C20 C24 Fe4 72.1(2) . . ?
C23 C24 Fe4 70.2(2) . . ?

loop_
_geom_bond_atom_site_label_1
_geom_bond_atom_site_label_2
_geom_bond_distance
_geom_bond_site_symmetry_2
_geom_bond_publ_flag
Pt1 S1 2.2910(8) . ?
Pt1 S1 2.2910(8) 3_455 ?
Pt1 S2 2.2970(9) . ?
Pt1 S2 2.2971(9) 3_455 ?
Fe1 C8 2.084(3) . ?
Fe1 C9 2.085(3) . ?
Fe1 C5 2.113(4) . ?
Fe1 C7 2.125(4) . ?
Fe1 C6 2.147(4) . ?
Fe1 S5 2.1835(8) . ?
Fe1 S3 2.1993(8) . ?
Fe1 S6 2.2551(9) . ?
Fe1 Fe3 2.6685(6) . ?
Fe2 C10 2.082(4) . ?
Fe2 C11 2.091(3) . ?
Fe2 C14 2.117(4) . ?
Fe2 C12 2.127(4) . ?
Fe2 C13 2.149(4) . ?
Fe2 S4 2.1878(8) . ?
Fe2 S6 2.1973(8) . ?
Fe2 S3 2.2573(9) . ?
Fe2 Fe4 2.6438(6) . ?
Fe3 C18 2.103(3) . ?
Fe3 C19 2.113(3) . ?
Fe3 C17 2.141(3) . ?
Fe3 C15 2.141(3) . ?
Fe3 C16 2.161(3) . ?
Fe3 S5 2.1874(8) . ?
Fe3 S3 2.2338(8) . ?
Fe3 S4 2.2365(8) . ?
Fe4 C24 2.103(3) . ?
Fe4 C23 2.104(4) . ?
Fe4 C22 2.125(3) . ?
Fe4 C21 2.141(3) . ?
Fe4 C20 2.141(3) . ?
Fe4 S4 2.1889(8) . ?
Fe4 S6 2.2233(8) . ?
Fe4 S5 2.2386(8) . ?
S1 C1 1.734(3) . ?
S2 C3 1.737(4) . ?
N1 C2 1.141(5) . ?
N2 C4 1.148(5) . ?
C1 C3 1.364(5) . ?
C1 C2 1.440(5) . ?
C3 C4 1.438(5) . ?
C5 C9 1.401(6) . ?
C5 C6 1.426(8) . ?
C6 C7 1.380(9) . ?
C7 C8 1.340(7) . ?
C8 C9 1.381(5) . ?
C10 C11 1.388(5) . ?
C10 C14 1.396(7) . ?
C11 C12 1.385(6) . ?
C12 C13 1.416(7) . ?
C13 C14 1.396(7) . ?
C15 C19 1.401(5) . ?
C15 C16 1.402(6) . ?
C16 C17 1.409(6) . ?
C17 C18 1.403(6) . ?
C18 C19 1.412(5) . ?
C20 C24 1.405(6) . ?
C20 C21 1.406(5) . ?
C21 C22 1.401(5) . ?
C22 C23 1.399(6) . ?
C23 C24 1.429(7) . ?
